data_2014869
loop_
_publ_author_name
'Paul V. Bernhardt'
'Nathan L. Kilah'

_publ_section_title
;
 Cyanocobalt(III) complexes of penta- and tetradentate-coordinated
 macrocyclic hexaamines
;
_journal_issue 5
_journal_name_full 'Acta Crystallographica Section C'
_journal_page_first m245
_journal_page_last m249
_journal_paper_doi 10.1107/S0108270105009261
_journal_volume 61
_journal_year 2005
_chemical_formula_iupac 'Na [Co (C13 H30 N7)] (Cl O4)3'
_chemical_formula_moiety 'C13 H30 Co1 N7 2+ , Na + , 3Cl O4 -'
_chemical_formula_sum 'C13 H30 Cl3 Co N7 Na O12'
_chemical_formula_weight 664.71
_chemical_name_systematic
;
Sodium trans-cyano(trans-6,13-dimethyl-,1,4,8,11-tetraazacyclotetradecane-
6,13-diamine)cobalt triperchlorate
;
_space_group_IT_number 2
_symmetry_cell_setting triclinic
_symmetry_space_group_name_Hall '-P 1'
_symmetry_space_group_name_H-M 'P -1'
_atom_sites_solution_hydrogens geom
_atom_sites_solution_primary direct
_atom_sites_solution_secondary difmap
_audit_conform_dict_name cif_core.dic
_audit_conform_dict_version 2.2
_audit_creation_method 'WinGX routine CIF_UPDATE'
_cell_angle_alpha 94.020(10)
_cell_angle_beta 100.62(2)
_cell_angle_gamma 111.210(10)
_cell_formula_units_Z 2
_cell_length_a 9.405(2)
_cell_length_b 10.683(2)
_cell_length_c 14.211(2)
_cell_measurement_reflns_used 25
_cell_measurement_temperature 294(2)
_cell_measurement_theta_max 14.046
_cell_measurement_theta_min 11.295
_cell_volume 1293.7(4)
_computing_cell_refinement 'CAD-4 EXPRESS'
_computing_data_collection 'CAD-4 EXPRESS (Enraf-Nonius, 1994)'
_computing_data_reduction 'XCAD4 (Harms & Wocadlo, 1995)'
_computing_molecular_graphics 'ORTEP-3 for Windows (Farrugia, 1997) and PLATON (Spek, 2003)'
_computing_publication_material 'WinGX (Farrugia, 1999)'
_computing_structure_refinement 'SHELXL97 (Sheldrick, 1997)'
_computing_structure_solution 'SHELXS86 (Sheldrick, 1986)'
_diffrn_ambient_temperature 294(2)
_diffrn_measured_fraction_theta_full 1
_diffrn_measured_fraction_theta_max 1
_diffrn_measurement_device '\k-geometry diffractometer'
_diffrn_measurement_device_type 'Enraf-Nonius TurboCAD4'
_diffrn_measurement_method 'non-profiled \w/2\q'
_diffrn_radiation_monochromator graphite
_diffrn_radiation_type MoK\a
_diffrn_radiation_wavelength 0.71073
_diffrn_reflns_av_R_equivalents 0.0183
_diffrn_reflns_limit_h_max 11
_diffrn_reflns_limit_h_min 0
_diffrn_reflns_limit_k_max 11
_diffrn_reflns_limit_k_min -12
_diffrn_reflns_limit_l_max 16
_diffrn_reflns_limit_l_min -16
_diffrn_reflns_number 4846
_diffrn_reflns_theta_full 24.98
_diffrn_reflns_theta_max 24.98
_diffrn_reflns_theta_min 2.07
_diffrn_standards_decay_% 7
_diffrn_standards_interval_time 120
_diffrn_standards_number 3
_exptl_absorpt_coefficient_mu 1.06
_exptl_absorpt_correction_T_max 0.9282
_exptl_absorpt_correction_T_min 0.7985
_exptl_absorpt_correction_type psi-scan
_exptl_absorpt_process_details
;
(North <i>et al.</i>, 1968)         Number of psi-scan sets used was   4
       Theta correction was applied.         Averaged transmission function
was used.         No Fourier smoothing was applied.
;
_exptl_crystal_colour yellow
_exptl_crystal_density_diffrn 1.706
_exptl_crystal_density_meas ?
_exptl_crystal_density_method 'not measured'
_exptl_crystal_description prism
_exptl_crystal_F_000 684
_exptl_crystal_size_max 0.27
_exptl_crystal_size_mid 0.27
_exptl_crystal_size_min 0.07
_refine_diff_density_max 0.498
_refine_diff_density_min -0.434
_refine_ls_extinction_method none
_refine_ls_goodness_of_fit_ref 1.016
_refine_ls_hydrogen_treatment constr
_refine_ls_matrix_type full
_refine_ls_number_parameters 348
_refine_ls_number_reflns 4546
_refine_ls_number_restraints 9
_refine_ls_restrained_S_all 1.021
_refine_ls_R_factor_all 0.0689
_refine_ls_R_factor_gt 0.0385
_refine_ls_shift/su_max 0.001
_refine_ls_shift/su_mean 0
_refine_ls_structure_factor_coef Fsqd
_refine_ls_weighting_details 'calc w = 1/[\s^2^(Fo^2^)+(0.0576P)^2^+1.1231P] where P=(Fo^2^+2Fc^2^)/3'
_refine_ls_weighting_scheme calc
_refine_ls_wR_factor_gt 0.0968
_refine_ls_wR_factor_ref 0.1097
_reflns_number_gt 3275
_reflns_number_total 4546
_reflns_threshold_expression I>2\s(I)
_cod_data_source_file rb1000.cif
_cod_data_source_block I
_cod_depositor_comments
;
The following automatic conversions were performed:

'_exptl_crystal_density_meas' value 'not measured' was changed to '?'
- the value is perceived as not measured.

Automatic conversion script
Id: cif_fix_values 3008 2015-01-20 13:52:24Z robertas 
;
_cod_database_code 2014869
_cod_database_fobs_code 2014869

loop_
_symmetry_equiv_pos_as_xyz
'x, y, z'
'-x, -y, -z'

loop_
_atom_site_label
_atom_site_fract_x
_atom_site_fract_y
_atom_site_fract_z
_atom_site_U_iso_or_equiv
_atom_site_adp_type
_atom_site_calc_flag
_atom_site_refinement_flags
_atom_site_occupancy
_atom_site_disorder_assembly
_atom_site_disorder_group
_atom_site_type_symbol
C1 0.0261(4) 0.4358(4) 0.8374(3) 0.0372(8) Uani d . 1 . . C
H1A -0.0610 0.3950 0.8676 0.045 Uiso calc R 1 . . H
H1B -0.0095 0.4746 0.7825 0.045 Uiso calc R 1 . . H
C2 0.1596(5) 0.5449(4) 0.9093(3) 0.0406(9) Uani d . 1 . . C
H2A 0.1324 0.6225 0.9231 0.049 Uiso calc R 1 . . H
H2B 0.1816 0.5105 0.9694 0.049 Uiso calc R 1 . . H
C3 0.3107(5) 0.6902(4) 0.8006(3) 0.0451(10) Uani d . 1 . . C
H3A 0.3897 0.7769 0.8334 0.054 Uiso calc R 1 . . H
H3B 0.2112 0.7007 0.7838 0.054 Uiso calc R 1 . . H
C4 0.3542(4) 0.6472(4) 0.7091(3) 0.0414(9) Uani d . 1 . . C
C5 0.5146(5) 0.6378(4) 0.7269(3) 0.0501(11) Uani d . 1 . . C
H5A 0.5386 0.6173 0.6656 0.060 Uiso calc R 1 . . H
H5B 0.5940 0.7241 0.7599 0.060 Uiso calc R 1 . . H
C6 0.5813(5) 0.4327(5) 0.7518(3) 0.0499(11) Uani d . 1 . . C
H6A 0.6204 0.3938 0.8054 0.060 Uiso calc R 1 . . H
H6B 0.6677 0.4800 0.7227 0.060 Uiso calc R 1 . . H
C7 0.4549(5) 0.3227(4) 0.6782(3) 0.0474(10) Uani d . 1 . . C
H7A 0.4291 0.3589 0.6196 0.057 Uiso calc R 1 . . H
H7B 0.4903 0.2509 0.6620 0.057 Uiso calc R 1 . . H
C8 0.1729(5) 0.1750(4) 0.6480(2) 0.0398(9) Uani d . 1 . . C
H8A 0.1937 0.0981 0.6229 0.048 Uiso calc R 1 . . H
H8B 0.1538 0.2224 0.5943 0.048 Uiso calc R 1 . . H
C9 0.0261(5) 0.1226(3) 0.6879(3) 0.0380(9) Uani d . 1 . . C
C10 -0.0259(4) 0.2351(4) 0.7191(3) 0.0364(8) Uani d . 1 . . C
H10A -0.0365 0.2851 0.6656 0.044 Uiso calc R 1 . . H
H10B -0.1281 0.1947 0.7339 0.044 Uiso calc R 1 . . H
C11 0.3419(5) 0.7380(4) 0.6321(3) 0.0594(13) Uani d . 1 . . C
H11A 0.3600 0.7024 0.5736 0.089 Uiso calc R 1 . . H
H11B 0.4187 0.8282 0.6548 0.089 Uiso calc R 1 . . H
H11C 0.2392 0.7405 0.6195 0.089 Uiso calc R 1 . . H
C12 -0.1075(6) 0.0239(4) 0.6053(3) 0.0591(13) Uani d . 1 . . C
H12A -0.0795 -0.0495 0.5840 0.089 Uiso calc R 1 . . H
H12B -0.1240 0.0716 0.5521 0.089 Uiso calc R 1 . . H
H12C -0.2019 -0.0116 0.6284 0.089 Uiso calc R 1 . . H
C13 0.3701(4) 0.3654(3) 0.9114(2) 0.0289(7) Uani d . 1 . . C
Co1 0.30057(5) 0.42401(4) 0.79490(3) 0.02666(14) Uani d . 1 . . Co
N1 0.0846(3) 0.3312(3) 0.80485(19) 0.0294(6) Uani d . 1 . . N
H1 0.0879 0.2812 0.8539 0.035 Uiso calc R 1 . . H
N2 0.2990(3) 0.5854(3) 0.8661(2) 0.0348(7) Uani d . 1 . . N
H2 0.3857 0.6187 0.9154 0.042 Uiso calc R 1 . . H
N3 0.5154(3) 0.5292(3) 0.7871(2) 0.0391(7) Uani d . 1 . . N
H3 0.5718 0.5697 0.8480 0.047 Uiso calc R 1 . . H
N4 0.3137(4) 0.2677(3) 0.7204(2) 0.0345(7) Uani d . 1 . . N
H4 0.3364 0.2161 0.7646 0.041 Uiso calc R 1 . . H
N5 0.2435(3) 0.5032(3) 0.6783(2) 0.0334(7) Uani d . 1 . . N
H5C 0.2607 0.4652 0.6252 0.040 Uiso calc R 1 . . H
H5D 0.1430 0.4953 0.6673 0.040 Uiso calc R 1 . . H
N6 0.0594(4) 0.0564(3) 0.7720(2) 0.0456(8) Uani d . 1 A . N
H6C 0.0587 -0.0203 0.7410 0.055 Uiso calc R 1 . . H
H6D -0.0341 0.0305 0.7881 0.055 Uiso calc R 1 . . H
N7 0.4075(4) 0.3263(3) 0.9799(2) 0.0380(7) Uani d . 1 A . N
Cl1 0.06564(11) 0.21045(9) 1.07064(6) 0.0378(2) Uani d . 1 . . Cl
O1A 0.1344(4) 0.3540(3) 1.0947(2) 0.0579(8) Uani d . 1 . . O
O1B 0.1742(4) 0.1535(3) 1.1136(3) 0.0676(9) Uani d . 1 A . O
O1C 0.0306(4) 0.1714(3) 0.9680(2) 0.0693(10) Uani d . 1 A . O
O1D -0.0754(3) 0.1573(3) 1.1047(2) 0.0480(7) Uani d . 1 . . O
Cl2 0.42260(12) -0.08820(10) 1.13885(8) 0.0504(3) Uani d D 1 . . Cl
O2A 0.5859(3) -0.0639(3) 1.1619(3) 0.0636(9) Uani d D 1 . . O
O2B 0.3985(6) 0.0127(4) 1.0913(6) 0.111(3) Uani d P 0.882(10) A 1 O
O2C 0.3820(8) -0.0714(11) 1.2271(5) 0.178(4) Uani d P 0.882(10) A 1 O
O2D 0.3287(6) -0.2170(4) 1.0927(6) 0.125(3) Uani d P 0.882(10) A 1 O
O2E 0.347(3) -0.193(2) 1.1852(19) 0.059(10) Uiso d PD 0.118(10) A 2 O
O2F 0.382(3) -0.132(3) 1.0396(11) 0.081(13) Uiso d PD 0.118(10) A 2 O
O2G 0.385(3) 0.0217(17) 1.159(2) 0.057(9) Uiso d PD 0.118(10) A 2 O
Cl3 0.13169(13) 0.38346(12) 0.41303(7) 0.0524(3) Uani d . 1 . . Cl
O3A 0.0347(5) 0.3161(5) 0.4738(3) 0.1048(16) Uani d . 1 . . O
O3B 0.1142(7) 0.2987(5) 0.3281(3) 0.1223(18) Uani d . 1 . . O
O3C 0.0928(5) 0.4920(4) 0.3846(3) 0.0978(14) Uani d . 1 . . O
O3D 0.2896(4) 0.4333(5) 0.4667(3) 0.0886(12) Uani d . 1 . . O
Na1 0.2567(2) 0.06782(16) 0.95955(13) 0.0556(4) Uani d . 1 . . Na

loop_
_atom_site_aniso_label
_atom_site_aniso_U_11
_atom_site_aniso_U_22
_atom_site_aniso_U_33
_atom_site_aniso_U_12
_atom_site_aniso_U_13
_atom_site_aniso_U_23
C1 0.036(2) 0.039(2) 0.042(2) 0.0213(17) 0.0086(16) 0.0054(16)
C2 0.054(2) 0.035(2) 0.038(2) 0.0251(19) 0.0077(18) -0.0002(16)
C3 0.049(2) 0.0236(18) 0.055(2) 0.0095(17) -0.0012(19) 0.0079(17)
C4 0.036(2) 0.0258(18) 0.050(2) 0.0005(16) -0.0018(17) 0.0166(16)
C5 0.036(2) 0.045(2) 0.058(3) 0.0029(18) 0.0037(19) 0.021(2)
C6 0.034(2) 0.067(3) 0.054(2) 0.020(2) 0.0139(19) 0.021(2)
C7 0.049(3) 0.061(3) 0.046(2) 0.030(2) 0.023(2) 0.015(2)
C8 0.055(2) 0.034(2) 0.0262(18) 0.0156(18) 0.0033(17) -0.0004(15)
C9 0.047(2) 0.0284(18) 0.0269(18) 0.0072(17) -0.0040(16) 0.0002(14)
C10 0.031(2) 0.0318(19) 0.0355(19) 0.0031(16) -0.0003(15) 0.0024(15)
C11 0.057(3) 0.045(2) 0.064(3) 0.008(2) 0.000(2) 0.030(2)
C12 0.065(3) 0.040(2) 0.044(2) -0.001(2) -0.005(2) -0.0077(19)
C13 0.0291(18) 0.0234(16) 0.0295(18) 0.0079(14) 0.0012(14) 0.0003(14)
Co1 0.0276(3) 0.0244(2) 0.0251(2) 0.00892(19) 0.00044(18) 0.00501(17)
N1 0.0332(16) 0.0274(14) 0.0258(14) 0.0096(13) 0.0060(12) 0.0041(11)
N2 0.0365(17) 0.0252(15) 0.0360(16) 0.0115(13) -0.0058(13) 0.0015(12)
N3 0.0295(16) 0.0416(18) 0.0402(17) 0.0085(14) 0.0018(14) 0.0123(14)
N4 0.0416(18) 0.0388(16) 0.0283(15) 0.0205(14) 0.0084(13) 0.0085(13)
N5 0.0313(16) 0.0307(15) 0.0326(16) 0.0077(13) 0.0006(13) 0.0092(12)
N6 0.061(2) 0.0344(17) 0.0389(18) 0.0156(16) 0.0098(16) 0.0074(14)
N7 0.0408(18) 0.0325(16) 0.0350(17) 0.0107(14) 0.0003(14) 0.0088(13)
Cl1 0.0426(5) 0.0325(5) 0.0381(5) 0.0137(4) 0.0100(4) 0.0054(4)
O1A 0.0582(19) 0.0328(15) 0.079(2) 0.0103(14) 0.0225(16) 0.0027(14)
O1B 0.062(2) 0.065(2) 0.088(2) 0.0372(18) 0.0140(18) 0.0259(18)
O1C 0.075(2) 0.074(2) 0.0351(16) 0.0018(18) 0.0132(15) 0.0028(15)
O1D 0.0463(17) 0.0457(16) 0.0563(17) 0.0165(13) 0.0223(14) 0.0134(13)
Cl2 0.0374(5) 0.0383(5) 0.0742(7) 0.0141(4) 0.0085(5) 0.0128(5)
O2A 0.0432(18) 0.061(2) 0.085(2) 0.0237(16) 0.0033(16) 0.0108(17)
O2B 0.075(3) 0.057(3) 0.172(7) 0.019(2) -0.036(4) 0.037(3)
O2C 0.093(5) 0.288(12) 0.116(5) 0.020(5) 0.056(4) -0.016(6)
O2D 0.069(3) 0.036(2) 0.225(8) 0.012(2) -0.041(4) -0.020(3)
Cl3 0.0597(7) 0.0731(7) 0.0332(5) 0.0346(6) 0.0088(5) 0.0176(5)
O3A 0.077(3) 0.173(5) 0.081(3) 0.049(3) 0.031(2) 0.080(3)
O3B 0.161(5) 0.103(3) 0.079(3) 0.029(3) 0.031(3) -0.025(3)
O3C 0.093(3) 0.102(3) 0.115(3) 0.058(3) 0.009(3) 0.049(3)
O3D 0.060(2) 0.141(4) 0.065(2) 0.044(2) 0.0022(18) 0.023(2)
Na1 0.0573(11) 0.0376(9) 0.0672(11) 0.0126(8) 0.0160(9) 0.0021(8)

loop_
_atom_type_symbol
_atom_type_description
_atom_type_scat_dispersion_real
_atom_type_scat_dispersion_imag
_atom_type_scat_source
C C 0.0033 0.0016 'International Tables Vol C Tables 4.2.6.8 and 6.1.1.4'
H H 0 0 'International Tables Vol C Tables 4.2.6.8 and 6.1.1.4'
Cl Cl 0.1484 0.1585 'International Tables Vol C Tables 4.2.6.8 and 6.1.1.4'
Co Co 0.3494 0.9721 'International Tables Vol C Tables 4.2.6.8 and 6.1.1.4'
N N 0.0061 0.0033 'International Tables Vol C Tables 4.2.6.8 and 6.1.1.4'
O O 0.0106 0.006 'International Tables Vol C Tables 4.2.6.8 and 6.1.1.4'
Na Na 0.0362 0.0249 'International Tables Vol C Tables 4.2.6.8 and 6.1.1.4'

loop_
_geom_angle_atom_site_label_1
_geom_angle_atom_site_label_2
_geom_angle_atom_site_label_3
_geom_angle_site_symmetry_1
_geom_angle_site_symmetry_3
_geom_angle
N1 C1 C2 . . 107.7(3)
N1 C1 H1A . . 110.2
C2 C1 H1A . . 110.2
N1 C1 H1B . . 110.2
C2 C1 H1B . . 110.2
H1A C1 H1B . . 108.5
N2 C2 C1 . . 107.9(3)
N2 C2 H2A . . 110.1
C1 C2 H2A . . 110.1
N2 C2 H2B . . 110.1
C1 C2 H2B . . 110.1
H2A C2 H2B . . 108.4
N2 C3 C4 . . 109.6(3)
N2 C3 H3A . . 109.7
C4 C3 H3A . . 109.7
N2 C3 H3B . . 109.7
C4 C3 H3B . . 109.7
H3A C3 H3B . . 108.2
N5 C4 C3 . . 103.6(3)
N5 C4 C5 . . 103.5(3)
C3 C4 C5 . . 113.9(3)
N5 C4 C11 . . 113.3(3)
C3 C4 C11 . . 112.1(3)
C5 C4 C11 . . 110.1(3)
N3 C5 C4 . . 109.8(3)
N3 C5 H5A . . 109.7
C4 C5 H5A . . 109.7
N3 C5 H5B . . 109.7
C4 C5 H5B . . 109.7
H5A C5 H5B . . 108.2
N3 C6 C7 . . 108.7(3)
N3 C6 H6A . . 110.0
C7 C6 H6A . . 110.0
N3 C6 H6B . . 110.0
C7 C6 H6B . . 110.0
H6A C6 H6B . . 108.3
N4 C7 C6 . . 108.4(3)
N4 C7 H7A . . 110.0
C6 C7 H7A . . 110.0
N4 C7 H7B . . 110.0
C6 C7 H7B . . 110.0
H7A C7 H7B . . 108.4
N4 C8 C9 . . 113.8(3)
N4 C8 H8A . . 108.8
C9 C8 H8A . . 108.8
N4 C8 H8B . . 108.8
C9 C8 H8B . . 108.8
H8A C8 H8B . . 107.7
N6 C9 C10 . . 109.1(3)
N6 C9 C8 . . 108.1(3)
C10 C9 C8 . . 112.6(3)
N6 C9 C12 . . 112.7(3)
C10 C9 C12 . . 106.9(3)
C8 C9 C12 . . 107.4(3)
N1 C10 C9 . . 113.1(3)
N1 C10 H10A . . 109.0
C9 C10 H10A . . 109.0
N1 C10 H10B . . 109.0
C9 C10 H10B . . 109.0
H10A C10 H10B . . 107.8
C4 C11 H11A . . 109.5
C4 C11 H11B . . 109.5
H11A C11 H11B . . 109.5
C4 C11 H11C . . 109.5
H11A C11 H11C . . 109.5
H11B C11 H11C . . 109.5
C9 C12 H12A . . 109.5
C9 C12 H12B . . 109.5
H12A C12 H12B . . 109.5
C9 C12 H12C . . 109.5
H12A C12 H12C . . 109.5
H12B C12 H12C . . 109.5
N7 C13 Co1 . . 177.7(3)
C13 Co1 N2 . . 91.53(13)
C13 Co1 N1 . . 89.61(13)
N2 Co1 N1 . . 87.59(12)
C13 Co1 N3 . . 91.74(14)
N2 Co1 N3 . . 88.52(14)
N1 Co1 N3 . . 175.91(13)
C13 Co1 N4 . . 89.49(13)
N2 Co1 N4 . . 176.49(13)
N1 Co1 N4 . . 95.77(12)
N3 Co1 N4 . . 88.10(13)
C13 Co1 N5 . . 174.43(13)
N2 Co1 N5 . . 84.55(12)
N1 Co1 N5 . . 94.18(12)
N3 Co1 N5 . . 84.21(12)
N4 Co1 N5 . . 94.20(12)
C10 N1 C1 . . 112.0(3)
C10 N1 Co1 . . 117.2(2)
C1 N1 Co1 . . 108.2(2)
C10 N1 H1 . . 106.2
C1 N1 H1 . . 106.2
Co1 N1 H1 . . 106.2
C2 N2 C3 . . 115.9(3)
C2 N2 Co1 . . 108.4(2)
C3 N2 Co1 . . 108.8(2)
C2 N2 H2 . . 107.8
C3 N2 H2 . . 107.8
Co1 N2 H2 . . 107.8
C6 N3 C5 . . 115.6(3)
C6 N3 Co1 . . 107.7(2)
C5 N3 Co1 . . 108.7(2)
C6 N3 H3 . . 108.2
C5 N3 H3 . . 108.2
Co1 N3 H3 . . 108.2
C8 N4 C7 . . 112.8(3)
C8 N4 Co1 . . 118.5(2)
C7 N4 Co1 . . 106.5(2)
C8 N4 H4 . . 106.1
C7 N4 H4 . . 106.1
Co1 N4 H4 . . 106.1
C4 N5 Co1 . . 100.0(2)
C4 N5 H5C . . 111.8
Co1 N5 H5C . . 111.8
C4 N5 H5D . . 111.8
Co1 N5 H5D . . 111.8
H5C N5 H5D . . 109.5
C9 N6 Na1 . . 149.4(2)
C9 N6 H6C . . 99.3
Na1 N6 H6C . . 99.3
C9 N6 H6D . . 99.3
Na1 N6 H6D . . 99.3
H6C N6 H6D . . 104.0
C13 N7 Na1 . . 109.3(2)
O1A Cl1 O1D . . 110.40(18)
O1A Cl1 O1C . . 110.4(2)
O1D Cl1 O1C . . 109.12(19)
O1A Cl1 O1B . . 109.4(2)
O1D Cl1 O1B . . 109.75(19)
O1C Cl1 O1B . . 107.7(2)
O1A Cl1 Na1 . . 116.46(14)
O1D Cl1 Na1 . . 133.10(13)
O1C Cl1 Na1 . . 56.03(17)
O1B Cl1 Na1 . . 52.66(15)
O1A Cl1 Na1 . 2_557 146.49(14)
O1D Cl1 Na1 . 2_557 38.84(12)
O1C Cl1 Na1 . 2_557 79.15(14)
O1B Cl1 Na1 . 2_557 97.07(15)
Na1 Cl1 Na1 . 2_557 95.76(5)
Cl1 O1B Na1 . . 101.98(18)
Cl1 O1C Na1 . . 98.36(19)
Cl1 O1D Na1 . 2_557 119.05(17)
O2G Cl2 O2D . . 129.9(11)
O2G Cl2 O2B . . 42.3(11)
O2D Cl2 O2B . . 113.8(3)
O2G Cl2 O2E . . 110.9(11)
O2D Cl2 O2E . . 55.9(11)
O2B Cl2 O2E . . 140.9(10)
O2G Cl2 O2F . . 110.2(12)
O2D Cl2 O2F . . 53.6(12)
O2B Cl2 O2F . . 71.0(12)
O2E Cl2 O2F . . 109.4(12)
O2G Cl2 O2C . . 62.6(11)
O2D Cl2 O2C . . 107.5(5)
O2B Cl2 O2C . . 104.7(5)
O2E Cl2 O2C . . 55.4(11)
O2F Cl2 O2C . . 151.2(10)
O2G Cl2 O2A . . 115.9(10)
O2D Cl2 O2A . . 114.0(3)
O2B Cl2 O2A . . 110.1(3)
O2E Cl2 O2A . . 108.0(9)
O2F Cl2 O2A . . 102.0(10)
O2C Cl2 O2A . . 106.0(3)
Cl2 O2A Na1 . 2_657 124.6(2)
Cl2 O2B Na1 . . 147.2(3)
Cl2 O2F Na1 . . 103.0(13)
Cl2 O2G Na1 . . 102.4(13)
O3C Cl3 O3B . . 107.0(3)
O3C Cl3 O3A . . 109.5(3)
O3B Cl3 O3A . . 112.7(3)
O3C Cl3 O3D . . 109.7(3)
O3B Cl3 O3D . . 110.0(3)
O3A Cl3 O3D . . 107.9(2)
O2B Na1 O1D . 2_557 97.01(15)
O2B Na1 O2A . 2_657 100.5(2)
O1D Na1 O2A 2_557 2_657 91.68(12)
O2B Na1 N7 . . 100.91(15)
O1D Na1 N7 2_557 . 162.00(13)
O2A Na1 N7 2_657 . 83.40(12)
O2B Na1 O1B . . 74.9(2)
O1D Na1 O1B 2_557 . 108.39(12)
O2A Na1 O1B 2_657 . 159.72(13)
N7 Na1 O1B . . 78.27(11)
O2B Na1 O1C . . 125.2(2)
O1D Na1 O1C 2_557 . 94.76(12)
O2A Na1 O1C 2_657 . 132.52(12)
N7 Na1 O1C . . 76.34(11)
O1B Na1 O1C . . 50.64(10)
O2B Na1 N6 . . 163.53(18)
O1D Na1 N6 2_557 . 68.13(10)
O2A Na1 N6 2_657 . 73.89(11)
N7 Na1 N6 . . 93.88(11)
O1B Na1 N6 . . 115.68(12)
O1C Na1 N6 . . 65.35(10)
O2B Na1 O2F . . 32.3(3)
O1D Na1 O2F 2_557 . 70.2(5)
O2A Na1 O2F 2_657 . 83.5(4)
N7 Na1 O2F . . 126.0(5)
O1B Na1 O2F . . 100.3(3)
O1C Na1 O2F . . 142.5(4)
N6 Na1 O2F . . 131.4(4)
O2B Na1 O2G . . 15.6(4)
O1D Na1 O2G 2_557 . 99.4(4)
O2A Na1 O2G 2_657 . 115.6(4)
N7 Na1 O2G . . 98.3(4)
O1B Na1 O2G . . 59.4(4)
O1C Na1 O2G . . 109.6(4)
N6 Na1 O2G . . 165.2(5)
O2F Na1 O2G . . 44.3(5)
O2B Na1 Cl1 . . 100.2(2)
O1D Na1 Cl1 2_557 . 105.67(9)
O2A Na1 Cl1 2_657 . 151.01(10)
N7 Na1 Cl1 . . 72.91(9)
O1B Na1 Cl1 . . 25.36(7)
O1C Na1 Cl1 . . 25.61(7)
N6 Na1 Cl1 . . 90.96(9)
O2F Na1 Cl1 . . 124.0(3)
O2G Na1 Cl1 . . 84.8(4)
O2B Na1 Cl1 . 2_557 95.80(13)
O1D Na1 Cl1 2_557 2_557 22.11(7)
O2A Na1 Cl1 2_657 2_557 113.51(10)
N7 Na1 Cl1 . 2_557 153.67(10)
O1B Na1 Cl1 . 2_557 86.72(9)
O1C Na1 Cl1 . 2_557 77.41(8)
N6 Na1 Cl1 . 2_557 73.19(8)
O2F Na1 Cl1 . 2_557 77.7(5)
O2G Na1 Cl1 . 2_557 92.3(4)
Cl1 Na1 Cl1 . 2_557 84.24(5)

loop_
_geom_bond_atom_site_label_1
_geom_bond_atom_site_label_2
_geom_bond_site_symmetry_2
_geom_bond_distance
_geom_bond_publ_flag
C1 N1 . 1.494(4) ?
C1 C2 . 1.509(5) ?
C1 H1A . 0.9700 ?
C1 H1B . 0.9700 ?
C2 N2 . 1.485(5) ?
C2 H2A . 0.9700 ?
C2 H2B . 0.9700 ?
C3 N2 . 1.492(4) ?
C3 C4 . 1.523(6) ?
C3 H3A . 0.9700 ?
C3 H3B . 0.9700 ?
C4 N5 . 1.490(4) ?
C4 C5 . 1.524(6) ?
C4 C11 . 1.528(5) ?
C5 N3 . 1.490(5) ?
C5 H5A . 0.9700 ?
C5 H5B . 0.9700 ?
C6 N3 . 1.485(5) ?
C6 C7 . 1.499(6) ?
C6 H6A . 0.9700 ?
C6 H6B . 0.9700 ?
C7 N4 . 1.498(5) ?
C7 H7A . 0.9700 ?
C7 H7B . 0.9700 ?
C8 N4 . 1.483(5) ?
C8 C9 . 1.523(6) ?
C8 H8A . 0.9700 ?
C8 H8B . 0.9700 ?
C9 N6 . 1.472(5) ?
C9 C10 . 1.520(5) ?
C9 C12 . 1.547(5) ?
C10 N1 . 1.485(4) ?
C10 H10A . 0.9700 ?
C10 H10B . 0.9700 ?
C11 H11A . 0.9600 ?
C11 H11B . 0.9600 ?
C11 H11C . 0.9600 ?
C12 H12A . 0.9600 ?
C12 H12B . 0.9600 ?
C12 H12C . 0.9600 ?
C13 N7 . 1.132(4) ?
Co1 N1 . 1.949(3) yes
Co1 N2 . 1.944(3) yes
Co1 N3 . 1.953(3) yes
Co1 N4 . 1.969(3) yes
Co1 N5 . 1.986(3) yes
C13 Co1 . 1.899(3) yes
N1 H1 . 0.9100 ?
N2 H2 . 0.9100 ?
N3 H3 . 0.9100 ?
N4 H4 . 0.9100 ?
N5 H5C . 0.9000 ?
N5 H5D . 0.9000 ?
N6 Na1 . 2.920(4) yes
N6 H6C . 0.9000 ?
N6 H6D . 0.9000 ?
N7 Na1 . 2.574(3) yes
Cl1 O1A . 1.419(3) ?
Cl1 O1D . 1.430(3) ?
Cl1 O1C . 1.431(3) ?
Cl1 O1B . 1.434(3) ?
Cl1 Na1 . 3.276(2) ?
Cl1 Na1 2_557 3.321(2) ?
O1B Na1 . 2.663(4) yes
O1C Na1 . 2.746(4) yes
O1D Na1 2_557 2.383(3) yes
Cl2 O2G . 1.368(14) ?
Cl2 O2D . 1.372(4) ?
Cl2 O2B . 1.375(4) ?
Cl2 O2E . 1.377(14) ?
Cl2 O2F . 1.390(14) ?
Cl2 O2C . 1.394(6) ?
Cl2 O2A . 1.431(3) ?
O2A Na1 2_657 2.480(4) yes
O2B Na1 . 2.331(5) yes
O2F Na1 . 2.99(3) yes
O2G Na1 . 3.01(3) yes
Cl3 O3C . 1.399(4) ?
Cl3 O3B . 1.404(4) ?
Cl3 O3A . 1.414(4) ?
Cl3 O3D . 1.423(4) ?
Na1 O1D 2_557 2.383(3) ?
Na1 O2A 2_657 2.480(4) ?
Na1 Cl1 2_557 3.321(2) ?

loop_
_geom_hbond_atom_site_label_D
_geom_hbond_atom_site_label_H
_geom_hbond_atom_site_label_A
_geom_hbond_site_symmetry_A
_geom_hbond_distance_DH
_geom_hbond_distance_HA
_geom_hbond_distance_DA
_geom_hbond_angle_DHA
N1 H1 O1C . 0.91 2.10 2.985(4) 163
N2 H2 N7 2_667 0.91 2.08 2.983(4) 172
N3 H3 O1A 2_667 0.91 2.53 3.149(5) 126
N3 H3 N7 2_667 0.91 2.56 3.384(4) 151
N4 H4 O2A 2_657 0.91 2.25 3.137(4) 163
N5 H5C O3D . 0.90 2.34 3.193(5) 159
N5 H5C O3A . 0.90 2.66 3.246(6) 124
N5 H5D O3C 2_566 0.90 2.26 3.144(5) 167
N6 H6D O1B 2_557 0.90 2.60 3.281(5) 133
